data_1518033
loop_
_publ_author_name
'Goiffon, Aline'
'Bayle, Gisele'
'Astier, Rene'
'Jumas, Jean-Claude'
'Maurin, Maurice'
'Philippot, Etienne'

_publ_section_title
;
 Cristallochimie des phases GaPO4, AlAsO4 et GaAsO4. Etude comparee des
 structures de type quartz alpha
;
_journal_name_full 'Revue de Chimie Minerale'
_journal_page_first 338
_journal_page_last 350
_journal_volume 20
_journal_year 1983
_chemical_formula_sum 'As Ga O4'
_chemical_formula_weight 208.64
_space_group_IT_number 152
_symmetry_cell_setting trigonal
_symmetry_Int_Tables_number 152
_symmetry_space_group_name_Hall 'P 31 2"'
_symmetry_space_group_name_H-M 'P 31 2 1'
_cell_angle_alpha 90
_cell_angle_beta 90
_cell_angle_gamma 120
_cell_formula_units_Z 3
_cell_length_a 4.993(1)
_cell_length_b 4.993(1)
_cell_length_c 11.366(2)
_cell_volume 245.39(8)
_diffrn_ambient_temperature 293
_diffrn_radiation_probe x-ray
_diffrn_radiation_type MoK\a
_diffrn_radiation_wavelength 0.71069
_exptl_absorpt_coefficient_mu 18.277
_exptl_crystal_density_diffrn 4.236
_exptl_crystal_F_000 288
_refine_ls_number_reflns 272
_refine_ls_R_factor_gt 0.018
_cod_data_source_file RCM-1983-20-338-350-GaAsO4-293.cif
_cod_data_source_block GaAsO4-293
_cod_original_cell_volume 245.39(12)
_cod_database_code 1518033

loop_
_symmetry_equiv_pos_site_id
_symmetry_equiv_pos_as_xyz
1 x,y,z
2 -y,x-y,1/3+z
3 -x+y,-x,2/3+z
4 y,x,-z
5 -x,-x+y,1/3-z
6 x-y,-y,2/3-z

loop_
_atom_site_aniso_label
_atom_site_aniso_U_11
_atom_site_aniso_U_22
_atom_site_aniso_U_33
_atom_site_aniso_U_23
_atom_site_aniso_U_13
_atom_site_aniso_U_12
As 0.0096(4) 0.0081(4) 0.0083(3) -0.0005(3) -0.0003 0.0041
Ga 0.0070(4) 0.0052(4) 0.0061(3) -0.0005(2) -0.0003 0.0026
O1 0.017(3) 0.017(3) 0.017(2) -0.001(2) -0.004(2) 0.012(2)
O2 0.021(3) 0.015(2) 0.013(2) 0.000(4) -0.006(2) 0.010(2)

loop_
_atom_site_label
_atom_site_type_symbol
_atom_site_thermal_displace_type
_atom_site_fract_x
_atom_site_fract_y
_atom_site_fract_z
_atom_site_occupancy
_atom_site_U_iso_or_equiv
As As Uani 0.4499(2) 0.00000 0.83333 1.000 0.0088(2)
Ga Ga Uani 0.4504(2) 0.00000 0.33333 1.000 0.0063(2)
O1 O Uani 0.3995(15) 0.3085(4) 0.3808(4) 1.000 0.0154(16)
O2 O Uani 0.3990(16) 0.3035(13) 0.8755(4) 1.000 0.0159(14)

loop_
_atom_type_symbol
_atom_type_description
_atom_type_scat_dispersion_real
_atom_type_scat_dispersion_imag
_atom_type_scat_source
As As 0.0499 2.0058 ' International Tables Vol C Tables 4.2.6.8 and 6.1.1.4'
Ga Ga 0.2307 1.6083 ' International Tables Vol C Tables 4.2.6.8 and 6.1.1.4'
O O 0.0106 0.0060 ' International Tables Vol C Tables 4.2.6.8 and 6.1.1.4'

loop_
_geom_angle_atom_site_label_1
_geom_angle_atom_site_label_2
_geom_angle_atom_site_label_3
_geom_angle
_geom_angle_site_symmetry_1
_geom_angle_site_symmetry_3
_geom_angle_publ_flag
O1 As O2 112.3(3) 2_655 . yes
O1 As O2 106.8(3) 5_656 . yes
O2 As O2 108.2(4) . 6_556 yes
O1 As O1 110.5(3) 2_655 5_656 yes
O1 As O2 106.8(3) 2_655 6_556 yes
O1 As O2 112.3(3) 5_656 6_556 yes
O1 Ga O2 113.0(3) . 2_654 yes
O1 Ga O2 104.9(3) . 5_656 yes
O1 Ga O1 109.1(3) . 6_555 yes
O2 Ga O2 112.2(4) 2_654 5_656 yes
O1 Ga O2 104.9(3) 6_555 2_654 yes
O1 Ga O2 113.0(3) 6_555 5_656 yes
As O1 Ga 130.6(4) 3_664 . yes
As O2 Ga 129.2(4) . 3_665 yes

loop_
_geom_bond_atom_site_label_1
_geom_bond_atom_site_label_2
_geom_bond_distance
_geom_bond_site_symmetry_2
_geom_bond_publ_flag
As O2 1.725(7) . yes
As O1 1.718(5) 2_655 yes
As O1 1.717(6) 5_656 yes
As O2 1.724(8) 6_556 yes
Ga O1 1.766(5) . yes
Ga O2 1.776(6) 2_654 yes
Ga O2 1.777(7) 5_656 yes
Ga O1 1.766(5) 6_555 yes
